data_2225582
loop_
_publ_author_name
'Jiang, Jin-He'

_publ_section_title
;
 <i>N</i>'-[(5-Methyl-2-furyl)methylene]thiophene-2-carbohydrazide
;
_journal_coeditor_code HB5367
_journal_issue 4
_journal_name_full 'Acta Crystallographica Section E'
_journal_page_first o924
_journal_paper_doi 10.1107/S1600536810010810
_journal_volume 66
_journal_year 2010
_chemical_formula_iupac 'C11 H10 N2 O2 S'
_chemical_formula_moiety 'C11 H10 N2 O2 S'
_chemical_formula_sum 'C11 H10 N2 O2 S'
_chemical_formula_weight 234.27
_chemical_name_systematic
;
<i>N</i>'-[(5-Methyl-2-furyl)methylene]thiophene-2-carbohydrazide
;
_space_group_IT_number 78
_symmetry_cell_setting tetragonal
_symmetry_space_group_name_Hall 'P 4cw'
_symmetry_space_group_name_H-M 'P 43'
_atom_sites_solution_hydrogens geom
_atom_sites_solution_primary direct
_atom_sites_solution_secondary difmap
_audit_creation_method SHELXL-97
_cell_angle_alpha 90.00
_cell_angle_beta 90.00
_cell_angle_gamma 90.00
_cell_formula_units_Z 4
_cell_length_a 8.8037(12)
_cell_length_b 8.8037(12)
_cell_length_c 14.670(3)
_cell_measurement_reflns_used 2073
_cell_measurement_temperature 293(2)
_cell_measurement_theta_max 27.48
_cell_measurement_theta_min 3.27
_cell_volume 1137.0(3)
_computing_cell_refinement 'SAINT (Bruker, 1997)'
_computing_data_collection 'SMART (Bruker, 1997)'
_computing_data_reduction 'SAINT (Bruker, 1997)'
_computing_molecular_graphics 'SHELXTL (Sheldrick, 2008)'
_computing_publication_material 'SHELXTL (Sheldrick, 2008)'
_computing_structure_refinement 'SHELXL97 (Sheldrick, 2008)'
_computing_structure_solution 'SHELXS97 (Sheldrick, 2008)'
_diffrn_ambient_temperature 293(2)
_diffrn_measured_fraction_theta_full 0.997
_diffrn_measured_fraction_theta_max 0.997
_diffrn_measurement_device_type 'Bruker SMART CCD'
_diffrn_measurement_method \w
_diffrn_radiation_monochromator graphite
_diffrn_radiation_source 'fine-focus sealed tube'
_diffrn_radiation_type MoK\a
_diffrn_radiation_wavelength 0.71073
_diffrn_reflns_av_R_equivalents 0.0442
_diffrn_reflns_av_sigmaI/netI 0.0457
_diffrn_reflns_limit_h_max 11
_diffrn_reflns_limit_h_min -11
_diffrn_reflns_limit_k_max 11
_diffrn_reflns_limit_k_min -11
_diffrn_reflns_limit_l_max 19
_diffrn_reflns_limit_l_min -19
_diffrn_reflns_number 10087
_diffrn_reflns_theta_full 27.48
_diffrn_reflns_theta_max 27.48
_diffrn_reflns_theta_min 3.27
_exptl_absorpt_coefficient_mu 0.271
_exptl_absorpt_correction_type none
_exptl_crystal_colour colorless
_exptl_crystal_density_diffrn 1.369
_exptl_crystal_density_method 'not measured'
_exptl_crystal_description block
_exptl_crystal_F_000 488
_exptl_crystal_size_max 0.25
_exptl_crystal_size_mid 0.20
_exptl_crystal_size_min 0.19
_refine_diff_density_max 0.232
_refine_diff_density_min -0.137
_refine_ls_abs_structure_details 'Flack (1983), 1241 Friedel pairs'
_refine_ls_abs_structure_Flack -0.11(8)
_refine_ls_extinction_method none
_refine_ls_goodness_of_fit_ref 0.962
_refine_ls_hydrogen_treatment constr
_refine_ls_matrix_type full
_refine_ls_number_parameters 145
_refine_ls_number_reflns 2597
_refine_ls_number_restraints 1
_refine_ls_restrained_S_all 0.961
_refine_ls_R_factor_all 0.0486
_refine_ls_R_factor_gt 0.0368
_refine_ls_shift/su_max 0.000
_refine_ls_shift/su_mean 0.000
_refine_ls_structure_factor_coef Fsqd
_refine_ls_weighting_details 'calc w=1/[\s^2^(Fo^2^)+(0.0486P)^2^] where P=(Fo^2^+2Fc^2^)/3'
_refine_ls_weighting_scheme calc
_refine_ls_wR_factor_gt 0.0814
_refine_ls_wR_factor_ref 0.0868
_reflns_number_gt 2073
_reflns_number_total 2597
_reflns_threshold_expression I>2\s(I)
_cod_data_source_file hb5367.cif
_cod_data_source_block I
_cod_depositor_comments
;
The following automatic conversions were performed:
'_symmetry_cell_setting' value 'Tetragonal' changed to 'tetragonal'
according to '/home/saulius/struct/CIF-dictionaries/cif_core.dic'
dictionary named 'cif_core.dic' version 2.4.1 from 2010-06-29.

Automatic conversion script
Id: cif_fix_enum 1527 2010-12-29 10:47:43Z saulius 
;
_cod_database_code 2225582
_cod_database_fobs_code 2225582

loop_
_symmetry_equiv_pos_as_xyz
'x, y, z'
'-x, -y, z+1/2'
'-y, x, z+3/4'
'y, -x, z+1/4'

loop_
_atom_site_type_symbol
_atom_site_label
_atom_site_fract_x
_atom_site_fract_y
_atom_site_fract_z
_atom_site_U_iso_or_equiv
_atom_site_adp_type
_atom_site_calc_flag
_atom_site_refinement_flags
_atom_site_occupancy
_atom_site_disorder_assembly
_atom_site_disorder_group
S S1 0.12336(7) 0.93062(7) 0.06580(4) 0.06358(19) Uani d . 1 . .
N N1 0.44476(18) 0.45913(18) 0.09498(10) 0.0431(4) Uani d . 1 . .
O O2 0.51869(17) 0.17921(15) 0.03236(10) 0.0504(4) Uani d . 1 . .
N N2 0.40630(18) 0.59910(17) 0.12954(10) 0.0428(4) Uani d . 1 . .
H H2A 0.4438 0.6313 0.1801 0.051 Uiso calc R 1 . .
C C7 0.3074(2) 0.6842(2) 0.08110(12) 0.0403(4) Uani d . 1 . .
O O1 0.25704(18) 0.64188(17) 0.00679(10) 0.0630(4) Uani d . 1 . .
C C8 0.2645(2) 0.8314(2) 0.12060(13) 0.0407(4) Uani d . 1 . .
C C5 0.5748(2) 0.2280(2) 0.11433(13) 0.0482(5) Uani d . 1 . .
C C6 0.5305(2) 0.3756(2) 0.14463(14) 0.0477(5) Uani d . 1 . .
H H6A 0.5641 0.4113 0.2008 0.057 Uiso calc R 1 . .
C C9 0.3203(2) 0.9110(2) 0.19201(13) 0.0477(4) Uani d . 1 . .
H H9A 0.3977 0.8758 0.2296 0.057 Uiso calc R 1 . .
C C11 0.1410(3) 1.0764(2) 0.14106(17) 0.0620(6) Uani d . 1 . .
H H11A 0.0817 1.1638 0.1392 0.074 Uiso calc R 1 . .
C C4 0.6643(3) 0.1185(3) 0.15086(18) 0.0607(6) Uani d . 1 . .
H H4A 0.7162 0.1232 0.2060 0.073 Uiso calc R 1 . .
C C2 0.5746(2) 0.0350(2) 0.01820(16) 0.0545(5) Uani d . 1 . .
C C3 0.6633(3) -0.0049(3) 0.08834(18) 0.0658(7) Uani d . 1 . .
H H3A 0.7148 -0.0965 0.0950 0.079 Uiso calc R 1 . .
C C10 0.2494(3) 1.0520(2) 0.20326(15) 0.0561(5) Uani d . 1 . .
H H10A 0.2747 1.1209 0.2488 0.067 Uiso calc R 1 . .
C C1 0.5204(3) -0.0399(3) -0.06593(18) 0.0742(7) Uani d . 1 . .
H H1B 0.5641 -0.1396 -0.0703 0.111 Uiso calc R 1 . .
H H1C 0.5501 0.0192 -0.1179 0.111 Uiso calc R 1 . .
H H1D 0.4117 -0.0481 -0.0642 0.111 Uiso calc R 1 . .

loop_
_atom_site_aniso_label
_atom_site_aniso_U_11
_atom_site_aniso_U_22
_atom_site_aniso_U_33
_atom_site_aniso_U_12
_atom_site_aniso_U_13
_atom_site_aniso_U_23
S1 0.0735(4) 0.0617(3) 0.0555(3) 0.0211(3) -0.0203(3) -0.0078(3)
N1 0.0509(9) 0.0432(9) 0.0352(8) 0.0052(7) 0.0015(6) -0.0014(6)
O2 0.0607(9) 0.0452(8) 0.0451(8) 0.0124(6) 0.0076(6) 0.0052(6)
N2 0.0528(9) 0.0439(8) 0.0316(8) 0.0086(6) -0.0065(7) -0.0071(6)
C7 0.0423(10) 0.0458(10) 0.0328(10) 0.0000(7) -0.0028(7) -0.0029(7)
O1 0.0864(11) 0.0568(9) 0.0458(8) 0.0139(8) -0.0277(8) -0.0164(7)
C8 0.0430(10) 0.0447(10) 0.0344(9) 0.0018(8) -0.0003(7) -0.0019(8)
C5 0.0488(11) 0.0557(12) 0.0401(11) 0.0075(9) 0.0064(8) 0.0099(9)
C6 0.0494(11) 0.0554(12) 0.0384(10) 0.0056(9) 0.0010(8) 0.0014(8)
C9 0.0505(11) 0.0524(11) 0.0402(10) 0.0018(9) -0.0021(8) -0.0080(8)
C11 0.0805(16) 0.0496(13) 0.0559(14) 0.0165(11) 0.0038(12) -0.0033(10)
C4 0.0579(13) 0.0622(14) 0.0622(14) 0.0138(10) -0.0010(11) 0.0177(11)
C2 0.0635(13) 0.0409(11) 0.0591(14) 0.0078(9) 0.0238(11) 0.0076(9)
C3 0.0685(14) 0.0488(13) 0.0800(18) 0.0203(11) 0.0183(12) 0.0207(12)
C10 0.0690(14) 0.0488(12) 0.0506(13) -0.0005(10) 0.0065(11) -0.0127(9)
C1 0.0939(19) 0.0570(14) 0.0716(18) 0.0044(13) 0.0229(14) -0.0038(12)

loop_
_atom_type_symbol
_atom_type_description
_atom_type_scat_dispersion_real
_atom_type_scat_dispersion_imag
_atom_type_scat_source
C C 0.0033 0.0016 'International Tables Vol C Tables 4.2.6.8 and 6.1.1.4'
H H 0.0000 0.0000 'International Tables Vol C Tables 4.2.6.8 and 6.1.1.4'
N N 0.0061 0.0033 'International Tables Vol C Tables 4.2.6.8 and 6.1.1.4'
O O 0.0106 0.0060 'International Tables Vol C Tables 4.2.6.8 and 6.1.1.4'
S S 0.1246 0.1234 'International Tables Vol C Tables 4.2.6.8 and 6.1.1.4'

loop_
_geom_angle_atom_site_label_1
_geom_angle_atom_site_label_2
_geom_angle_atom_site_label_3
_geom_angle_site_symmetry_1
_geom_angle_site_symmetry_3
_geom_angle
_geom_angle_publ_flag
C11 S1 C8 . . 90.80(11) ?
C6 N1 N2 . . 116.74(16) ?
C5 O2 C2 . . 107.03(16) ?
C7 N2 N1 . . 117.51(15) ?
C7 N2 H2A . . 121.2 ?
N1 N2 H2A . . 121.2 ?
O1 C7 N2 . . 121.93(17) ?
O1 C7 C8 . . 121.47(16) ?
N2 C7 C8 . . 116.59(15) ?
C9 C8 C7 . . 132.01(18) ?
C9 C8 S1 . . 111.17(15) ?
C7 C8 S1 . . 116.74(13) ?
C4 C5 O2 . . 109.5(2) ?
C4 C5 C6 . . 133.1(2) ?
O2 C5 C6 . . 117.43(17) ?
N1 C6 C5 . . 120.43(19) ?
N1 C6 H6A . . 119.8 ?
C5 C6 H6A . . 119.8 ?
C8 C9 C10 . . 112.89(19) ?
C8 C9 H9A . . 123.6 ?
C10 C9 H9A . . 123.6 ?
C10 C11 S1 . . 112.76(17) ?
C10 C11 H11A . . 123.6 ?
S1 C11 H11A . . 123.6 ?
C5 C4 C3 . . 106.5(2) ?
C5 C4 H4A . . 126.7 ?
C3 C4 H4A . . 126.7 ?
C3 C2 O2 . . 109.6(2) ?
C3 C2 C1 . . 135.5(2) ?
O2 C2 C1 . . 114.9(2) ?
C2 C3 C4 . . 107.37(19) ?
C2 C3 H3A . . 126.3 ?
C4 C3 H3A . . 126.3 ?
C11 C10 C9 . . 112.36(19) ?
C11 C10 H10A . . 123.8 ?
C9 C10 H10A . . 123.8 ?
C2 C1 H1B . . 109.5 ?
C2 C1 H1C . . 109.5 ?
H1B C1 H1C . . 109.5 ?
C2 C1 H1D . . 109.5 ?
H1B C1 H1D . . 109.5 ?
H1C C1 H1D . . 109.5 ?

loop_
_geom_bond_atom_site_label_1
_geom_bond_atom_site_label_2
_geom_bond_site_symmetry_2
_geom_bond_distance
_geom_bond_publ_flag
S1 C11 . 1.700(2) ?
S1 C8 . 1.7187(19) ?
N1 C6 . 1.281(3) ?
N1 N2 . 1.375(2) ?
O2 C5 . 1.369(2) ?
O2 C2 . 1.377(2) ?
N2 C7 . 1.350(2) ?
N2 H2A . 0.8600 ?
C7 O1 . 1.234(2) ?
C7 C8 . 1.469(2) ?
C8 C9 . 1.353(3) ?
C5 C4 . 1.356(3) ?
C5 C6 . 1.428(3) ?
C6 H6A . 0.9300 ?
C9 C10 . 1.399(3) ?
C9 H9A . 0.9300 ?
C11 C10 . 1.338(3) ?
C11 H11A . 0.9300 ?
C4 C3 . 1.422(4) ?
C4 H4A . 0.9300 ?
C2 C3 . 1.339(3) ?
C2 C1 . 1.479(3) ?
C3 H3A . 0.9300 ?
C10 H10A . 0.9300 ?
C1 H1B . 0.9600 ?
C1 H1C . 0.9600 ?
C1 H1D . 0.9600 ?

loop_
_geom_hbond_atom_site_label_D
_geom_hbond_atom_site_label_H
_geom_hbond_atom_site_label_A
_geom_hbond_site_symmetry_A
_geom_hbond_distance_DH
_geom_hbond_distance_HA
_geom_hbond_distance_DA
_geom_hbond_angle_DHA
N2 H2A O1 4_565 0.86 2.30 3.064(2) 149
N2 H2A N1 4_565 0.86 2.51 3.218(2) 140

loop_
_cod_related_entry_id
_cod_related_entry_database
_cod_related_entry_code
1 ChemSpider 4536205
